data_7114050
loop_
_publ_author_name
'Miller, Philip W.'
'Nieuwenhuyzen, Mark'
'Xu, Xingling'
'James, Stuart L.'

_publ_contact_author 'Stuart L. James'
_publ_section_title
;
 Assembly of a coordination cage with four aromatic channel receptors on
 the outside
;
_journal_issue 18
_journal_name_full 'Chemical Communications'
_journal_page_first 2008
_journal_paper_doi 10.1039/b204260f
_journal_year 2002
_chemical_formula_sum 'C309 H269 Ag6 Cl3 N6 O26 P12'
_chemical_formula_weight 5607.51
_chemical_name_systematic
;     
?     
;
_space_group_IT_number 198
_symmetry_cell_setting cubic
_symmetry_space_group_name_Hall 'P 2ac 2ab 3'
_symmetry_space_group_name_H-M 'P 21 3'
_atom_sites_solution_hydrogens geom
_atom_sites_solution_primary direct
_atom_sites_solution_secondary difmap
_audit_creation_method SHELXL-97
_cell_angle_alpha 90.00
_cell_angle_beta 90.00
_cell_angle_gamma 90.00
_cell_formula_units_Z 4
_cell_length_a 30.7586(10)
_cell_length_b 30.7586(10)
_cell_length_c 30.7586(10)
_cell_measurement_temperature 153(2)
_cell_volume 29100.4(16)
_computing_cell_refinement 'Bruker SMART'
_computing_data_collection 'Bruker SMART'
_computing_data_reduction 'Bruker SHELXTL'
_computing_molecular_graphics 'Bruker SHELXTL'
_computing_publication_material 'Bruker SHELXTL'
_computing_structure_refinement 'SHELXL-97 (Sheldrick, 1997)'
_computing_structure_solution 'SHELXS-97 (Sheldrick, 1990)'
_diffrn_ambient_temperature 153(2)
_diffrn_measured_fraction_theta_full 1.000
_diffrn_measured_fraction_theta_max 1.000
_diffrn_measurement_device_type 'CCD area detector'
_diffrn_measurement_method 'phi and omega scans'
_diffrn_radiation_monochromator graphite
_diffrn_radiation_source 'fine-focus sealed tube'
_diffrn_radiation_type MoK\a
_diffrn_radiation_wavelength 0.71073
_diffrn_reflns_av_R_equivalents 0.1714
_diffrn_reflns_av_sigmaI/netI 0.1018
_diffrn_reflns_limit_h_max 29
_diffrn_reflns_limit_h_min -26
_diffrn_reflns_limit_k_max 29
_diffrn_reflns_limit_k_min -26
_diffrn_reflns_limit_l_max 25
_diffrn_reflns_limit_l_min -29
_diffrn_reflns_number 74941
_diffrn_reflns_theta_full 20.00
_diffrn_reflns_theta_max 20.00
_diffrn_reflns_theta_min 0.94
_exptl_absorpt_coefficient_mu 0.553
_exptl_absorpt_correction_T_max 1.000
_exptl_absorpt_correction_T_min 0.554
_exptl_absorpt_correction_type empirical
_exptl_absorpt_process_details SADABS
_exptl_crystal_colour colourless
_exptl_crystal_density_diffrn 1.280
_exptl_crystal_density_meas ?
_exptl_crystal_density_method 'not measured'
_exptl_crystal_description block
_exptl_crystal_F_000 11544
_exptl_crystal_size_max 0.18
_exptl_crystal_size_mid 0.21
_exptl_crystal_size_min 0.22
_refine_diff_density_max 0.930
_refine_diff_density_min -0.544
_refine_diff_density_rms 0.152
_refine_ls_abs_structure_details 'Flack H D (1983), Acta Cryst. A39, 876-881'
_refine_ls_abs_structure_Flack 0.05(9)
_refine_ls_extinction_method none
_refine_ls_goodness_of_fit_ref 1.370
_refine_ls_hydrogen_treatment mixed
_refine_ls_matrix_type full
_refine_ls_number_parameters 533
_refine_ls_number_reflns 9086
_refine_ls_number_restraints 955
_refine_ls_restrained_S_all 1.350
_refine_ls_R_factor_all 0.1870
_refine_ls_R_factor_gt 0.1141
_refine_ls_shift/su_max 3.399
_refine_ls_shift/su_mean 0.142
_refine_ls_structure_factor_coef Fsqd
_refine_ls_weighting_details 'calc w=1/[\s^2^(Fo^2^)+(0.1435P)^2^+0.0000P] where P=(Fo^2^+2Fc^2^)/3'
_refine_ls_weighting_scheme calc
_refine_ls_wR_factor_gt 0.2861
_refine_ls_wR_factor_ref 0.3296
_reflns_number_gt 5001
_reflns_number_total 9086
_reflns_threshold_expression >2sigma(I)
_cod_data_source_file b204260f.txt
_cod_data_source_block pm6a129m
_cod_depositor_comments
;
The following automatic conversions were performed:

'_symmetry_cell_setting' value 'Cubic' changed to 'cubic' according
to
/usr/data/users/saulius/automatic-downloads/retrospective/RSC/lib/dictionaries/cif_core.dic
dictionary named 'cif_core.dic' version 2.4.2 from
2011-04-26.

'_exptl_absorpt_correction_type' value 'Empirical'
changed to 'empirical' according to
/usr/data/users/saulius/automatic-downloads/retrospective/RSC/lib/dictionaries/cif_core.dic
dictionary named 'cif_core.dic' version 2.4.2 from 2011-04-26.

Automatic conversion script
Id: cif_fix_values 2281 2013-09-26 08:29:07Z andrius 

The following automatic conversions were performed:

'_exptl_crystal_density_meas' value 'not_measured' was changed to '?'
- the value is perceived as not measured.

Automatic conversion script
Id: cif_fix_values 3008 2015-01-20 13:52:24Z robertas 
;
_cod_original_sg_symbol_H-M P2(1)3
_cod_database_code 7114050

loop_
_symmetry_equiv_pos_as_xyz
'x, y, z'
'-x+1/2, -y, z+1/2'
'-x, y+1/2, -z+1/2'
'x+1/2, -y+1/2, -z'
'z, x, y'
'z+1/2, -x+1/2, -y'
'-z+1/2, -x, y+1/2'
'-z, x+1/2, -y+1/2'
'y, z, x'
'-y, z+1/2, -x+1/2'
'y+1/2, -z+1/2, -x'
'-y+1/2, -z, x+1/2'

loop_
_atom_site_label
_atom_site_type_symbol
_atom_site_fract_x
_atom_site_fract_y
_atom_site_fract_z
_atom_site_U_iso_or_equiv
_atom_site_adp_type
_atom_site_occupancy
_atom_site_symmetry_multiplicity
_atom_site_calc_flag
_atom_site_refinement_flags
_atom_site_disorder_assembly
_atom_site_disorder_group
Ag1 Ag -0.18302(6) -0.18176(6) 0.67459(5) 0.0940(6) Uani 1 1 d . . .
Ag2 Ag -0.35228(7) -0.23246(7) 0.61934(6) 0.1103(8) Uani 1 1 d . . .
P1 P -0.13874(19) -0.1624(2) 0.73554(19) 0.0862(19) Uani 1 1 d . . .
P2 P -0.1709(2) -0.19446(19) 0.5989(2) 0.0875(19) Uani 1 1 d . . .
P3 P -0.3141(2) -0.25325(19) 0.55439(19) 0.0890(19) Uani 1 1 d . . .
P4 P -0.4181(2) -0.1951(2) 0.6414(2) 0.102(2) Uani 1 1 d . . .
C1 C -0.1397(6) -0.1051(6) 0.7444(6) 0.081(6) Uiso 1 1 d DU . .
C2 C -0.1640(6) -0.0782(7) 0.7177(7) 0.124(9) Uiso 1 1 d DU . .
H2 H -0.1785 -0.0906 0.6934 0.149 Uiso 1 1 calc R . .
C3 C -0.1681(7) -0.0317(7) 0.7255(7) 0.127(9) Uiso 1 1 d DU . .
H3 H -0.1849 -0.0137 0.7068 0.153 Uiso 1 1 calc R . .
C4 C -0.1469(8) -0.0152(7) 0.7608(8) 0.132(9) Uiso 1 1 d DU . .
C5 C -0.1250(8) -0.0389(8) 0.7875(8) 0.145(10) Uiso 1 1 d DU . .
H5 H -0.1125 -0.0264 0.8128 0.173 Uiso 1 1 calc R . .
C6 C -0.1193(8) -0.0858(7) 0.7783(8) 0.142(10) Uiso 1 1 d DU . .
H6 H -0.1010 -0.1027 0.7966 0.170 Uiso 1 1 calc R . .
C7 C -0.1503(12) 0.0362(8) 0.7689(12) 0.271(18) Uiso 1 1 d DU . .
C8 C -0.1795(14) 0.0563(13) 0.7442(14) 0.41(3) Uiso 1 1 d DU . .
H8 H -0.2035 0.0404 0.7331 0.488 Uiso 1 1 calc R . .
C9 C -0.175(2) 0.1039(15) 0.7337(18) 0.48(3) Uiso 1 1 d DU . .
H9 H -0.1939 0.1208 0.7161 0.578 Uiso 1 1 calc R . .
C10 C -0.139(2) 0.1176(14) 0.754(2) 0.50(3) Uiso 1 1 d DU . .
H10 H -0.1366 0.1481 0.7497 0.597 Uiso 1 1 calc R . .
C11 C -0.105(2) 0.1033(16) 0.779(2) 0.52(3) Uiso 1 1 d DU . .
H11 H -0.0805 0.1199 0.7879 0.628 Uiso 1 1 calc R . .
C12 C -0.1138(16) 0.0544(14) 0.7880(18) 0.47(3) Uiso 1 1 d DU . .
H12 H -0.0951 0.0378 0.8062 0.567 Uiso 1 1 calc R . .
C13 C -0.0837(6) -0.1741(8) 0.7253(8) 0.106(7) Uiso 1 1 d DU . .
C14 C -0.0565(9) -0.1453(8) 0.7047(11) 0.177(13) Uiso 1 1 d DU . .
H14 H -0.0646 -0.1155 0.7046 0.212 Uiso 1 1 calc R . .
C15 C -0.0161(10) -0.1573(10) 0.6831(12) 0.222(15) Uiso 1 1 d DU . .
H15 H -0.0041 -0.1413 0.6596 0.266 Uiso 1 1 calc R . .
C16 C 0.0027(8) -0.1937(10) 0.6999(11) 0.181(12) Uiso 1 1 d DU . .
C17 C -0.0200(9) -0.2231(9) 0.7197(11) 0.184(13) Uiso 1 1 d DU . .
H17 H -0.0076 -0.2506 0.7262 0.221 Uiso 1 1 calc R . .
C18 C -0.0654(8) -0.2134(8) 0.7318(10) 0.161(11) Uiso 1 1 d DU . .
H18 H -0.0824 -0.2358 0.7446 0.193 Uiso 1 1 calc R . .
C19 C 0.0487(9) -0.2078(12) 0.6803(12) 0.268(18) Uiso 1 1 d DU . .
C20 C 0.0616(14) -0.1851(15) 0.6460(14) 0.38(3) Uiso 1 1 d DU . .
H20 H 0.0411 -0.1694 0.6291 0.453 Uiso 1 1 calc R . .
C21 C 0.1091(16) -0.1843(18) 0.6342(17) 0.45(3) Uiso 1 1 d DU . .
H21 H 0.1227 -0.1671 0.6125 0.540 Uiso 1 1 calc R . .
C22 C 0.1282(13) -0.2128(17) 0.6606(18) 0.43(3) Uiso 1 1 d DU . .
H22 H 0.1585 -0.2129 0.6549 0.519 Uiso 1 1 calc R . .
C23 C 0.1196(13) -0.2422(16) 0.6932(17) 0.38(3) Uiso 1 1 d DU . .
H23 H 0.1403 -0.2606 0.7069 0.459 Uiso 1 1 calc R . .
C24 C 0.0698(13) -0.2400(13) 0.7035(14) 0.33(2) Uiso 1 1 d DU . .
H24 H 0.0557 -0.2587 0.7236 0.397 Uiso 1 1 calc R . .
C25 C -0.1199(6) -0.2186(6) 0.5884(6) 0.083(6) Uiso 1 1 d DU . .
C26 C -0.0950(7) -0.2388(8) 0.6193(7) 0.111(8) Uiso 1 1 d DU . .
H26 H -0.1065 -0.2399 0.6479 0.133 Uiso 1 1 calc R . .
C27 C -0.0526(7) -0.2588(9) 0.6127(7) 0.136(9) Uiso 1 1 d DU . .
H27 H -0.0365 -0.2712 0.6360 0.163 Uiso 1 1 calc R . .
C28 C -0.0371(7) -0.2589(8) 0.5706(7) 0.114(8) Uiso 1 1 d DU . .
C29 C -0.0601(9) -0.2433(11) 0.5394(8) 0.186(13) Uiso 1 1 d DU . .
H29 H -0.0500 -0.2462 0.5104 0.224 Uiso 1 1 calc R . .
C30 C -0.1023(8) -0.2206(9) 0.5476(7) 0.129(9) Uiso 1 1 d DU . .
H30 H -0.1172 -0.2073 0.5240 0.155 Uiso 1 1 calc R . .
C31 C 0.0060(8) -0.2858(10) 0.5611(9) 0.198(14) Uiso 1 1 d DU . .
C32 C 0.0341(11) -0.2844(12) 0.5943(11) 0.253(18) Uiso 1 1 d DU . .
H32 H 0.0270 -0.2702 0.6208 0.303 Uiso 1 1 calc R . .
C33 C 0.0774(11) -0.3063(13) 0.5879(13) 0.250(18) Uiso 1 1 d DU . .
H33 H 0.1014 -0.3065 0.6073 0.299 Uiso 1 1 calc R . .
C34 C 0.0746(10) -0.3255(10) 0.5491(12) 0.218(15) Uiso 1 1 d DU . .
H34 H 0.1020 -0.3387 0.5436 0.261 Uiso 1 1 calc R . .
C35 C 0.0488(12) -0.3342(10) 0.5138(11) 0.228(16) Uiso 1 1 d DU . .
H35 H 0.0558 -0.3514 0.4890 0.273 Uiso 1 1 calc R . .
C36 C 0.0052(10) -0.3097(10) 0.5232(10) 0.231(16) Uiso 1 1 d DU . .
H36 H -0.0194 -0.3112 0.5046 0.277 Uiso 1 1 calc R . .
C37 C -0.1711(7) -0.1440(6) 0.5734(7) 0.094(7) Uiso 1 1 d DU . .
C38 C -0.2002(8) -0.1276(7) 0.5440(9) 0.151(10) Uiso 1 1 d DU . .
H38 H -0.2244 -0.1452 0.5363 0.182 Uiso 1 1 calc R . .
C39 C -0.1965(8) -0.0851(7) 0.5238(8) 0.123(9) Uiso 1 1 d DU . .
H39 H -0.2162 -0.0764 0.5017 0.148 Uiso 1 1 calc R . .
C40 C -0.1643(7) -0.0581(6) 0.5371(7) 0.114(8) Uiso 1 1 d DU . .
C41 C -0.1431(9) -0.0680(7) 0.5726(9) 0.148(10) Uiso 1 1 d DU . .
H41 H -0.1279 -0.0461 0.5884 0.177 Uiso 1 1 calc R . .
C42 C -0.1431(9) -0.1135(7) 0.5881(9) 0.151(10) Uiso 1 1 d DU . .
H42 H -0.1224 -0.1217 0.6094 0.181 Uiso 1 1 calc R . .
C43 C -0.1646(8) -0.0088(7) 0.5228(8) 0.136(9) Uiso 1 1 d DU . .
C44 C -0.1328(10) 0.0161(10) 0.5382(11) 0.215(16) Uiso 1 1 d DU . .
H44 H -0.1115 0.0034 0.5567 0.258 Uiso 1 1 calc R . .
C45 C -0.1296(12) 0.0635(11) 0.5274(13) 0.273(19) Uiso 1 1 d DU . .
H45 H -0.1104 0.0842 0.5401 0.327 Uiso 1 1 calc R . .
C46 C -0.1590(9) 0.0708(9) 0.4963(9) 0.179(12) Uiso 1 1 d DU . .
H46 H -0.1560 0.0994 0.4852 0.215 Uiso 1 1 calc R . .
C47 C -0.1922(9) 0.0494(8) 0.4755(8) 0.157(11) Uiso 1 1 d DU . .
H47 H -0.2108 0.0621 0.4544 0.188 Uiso 1 1 calc R . .
C48 C -0.1950(8) 0.0019(8) 0.4915(8) 0.143(10) Uiso 1 1 d DU . .
H48 H -0.2159 -0.0182 0.4808 0.171 Uiso 1 1 calc R . .
C49 C -0.3080(8) -0.2063(6) 0.5210(7) 0.109(8) Uiso 1 1 d DU . .
C50 C -0.3183(9) -0.1654(7) 0.5374(7) 0.142(10) Uiso 1 1 d DU . .
H50 H -0.3303 -0.1635 0.5658 0.171 Uiso 1 1 calc R . .
C51 C -0.3114(8) -0.1255(7) 0.5129(7) 0.130(9) Uiso 1 1 d DU . .
H51 H -0.3156 -0.0979 0.5261 0.156 Uiso 1 1 calc R . .
C52 C -0.2987(9) -0.1284(6) 0.4706(7) 0.121(8) Uiso 1 1 d DU . .
C53 C -0.2899(9) -0.1659(7) 0.4537(8) 0.140(10) Uiso 1 1 d DU . .
H53 H -0.2821 -0.1678 0.4239 0.168 Uiso 1 1 calc R . .
C54 C -0.2918(9) -0.2060(7) 0.4804(8) 0.142(10) Uiso 1 1 d DU . .
H54 H -0.2812 -0.2324 0.4683 0.171 Uiso 1 1 calc R . .
C55 C -0.2944(10) -0.0848(8) 0.4431(9) 0.172(12) Uiso 1 1 d DU . .
C56 C -0.3080(10) -0.0487(9) 0.4614(10) 0.180(12) Uiso 1 1 d DU . .
H56 H -0.3202 -0.0500 0.4898 0.216 Uiso 1 1 calc R . .
C57 C -0.3049(13) -0.0054(10) 0.4391(14) 0.254(18) Uiso 1 1 d DU . .
H57 H -0.3125 0.0222 0.4507 0.304 Uiso 1 1 calc R . .
C58 C -0.2895(13) -0.0139(13) 0.3999(13) 0.30(2) Uiso 1 1 d DU . .
H58 H -0.2895 0.0121 0.3833 0.361 Uiso 1 1 calc R . .
C59 C -0.2734(14) -0.0473(15) 0.3748(12) 0.37(3) Uiso 1 1 d DU . .
H59 H -0.2625 -0.0449 0.3460 0.447 Uiso 1 1 calc R . .
C60 C -0.2763(14) -0.0898(12) 0.4020(11) 0.30(2) Uiso 1 1 d DU . .
H60 H -0.2664 -0.1170 0.3914 0.361 Uiso 1 1 calc R . .
C61 C -0.3496(11) -0.2913(10) 0.5230(11) 0.161(11) Uiso 1 1 d DU . .
C62 C -0.3472(12) -0.3366(11) 0.5276(12) 0.232(16) Uiso 1 1 d DU . .
H62 H -0.3227 -0.3490 0.5417 0.278 Uiso 1 1 calc R . .
C63 C -0.3813(13) -0.3651(10) 0.5112(15) 0.269(19) Uiso 1 1 d DU . .
H63 H -0.3835 -0.3947 0.5199 0.323 Uiso 1 1 calc R . .
C64 C -0.4098(12) -0.3470(12) 0.4827(14) 0.253(17) Uiso 1 1 d DU . .
C65 C -0.4029(14) -0.3093(12) 0.4659(12) 0.266(18) Uiso 1 1 d DU . .
H65 H -0.4157 -0.3015 0.4389 0.319 Uiso 1 1 calc R . .
C66 C -0.3744(14) -0.2781(10) 0.4894(14) 0.245(17) Uiso 1 1 d DU . .
H66 H -0.3737 -0.2485 0.4806 0.294 Uiso 1 1 calc R . .
C67 C -0.4529(11) -0.3732(12) 0.4708(14) 0.33(2) Uiso 1 1 d DU . .
C68 C -0.4900(14) -0.3561(16) 0.4848(17) 0.39(3) Uiso 1 1 d DU . .
H68 H -0.4899 -0.3364 0.5086 0.462 Uiso 1 1 calc R . .
C69 C -0.5322(13) -0.3680(19) 0.463(2) 0.43(3) Uiso 1 1 d DU . .
H69 H -0.5601 -0.3559 0.4681 0.520 Uiso 1 1 calc R . .
C70 C -0.5217(16) -0.3992(18) 0.4349(18) 0.42(3) Uiso 1 1 d DU . .
H70 H -0.5476 -0.4093 0.4214 0.510 Uiso 1 1 calc R . .
C71 C -0.4874(19) -0.4223(15) 0.4181(15) 0.36(3) Uiso 1 1 d DU . .
H71 H -0.4890 -0.4441 0.3963 0.435 Uiso 1 1 calc R . .
C72 C -0.4452(15) -0.4063(14) 0.4414(16) 0.37(3) Uiso 1 1 d DU . .
H72 H -0.4172 -0.4181 0.4360 0.448 Uiso 1 1 calc R . .
C73 C -0.4658(8) -0.2199(9) 0.6184(9) 0.140(10) Uiso 1 1 d DU . .
C74 C -0.4693(8) -0.2600(10) 0.5985(10) 0.173(12) Uiso 1 1 d DU . .
H74 H -0.4437 -0.2767 0.5942 0.208 Uiso 1 1 calc R . .
C75 C -0.5112(8) -0.2778(9) 0.5836(10) 0.173(12) Uiso 1 1 d DU . .
H75 H -0.5137 -0.3031 0.5661 0.208 Uiso 1 1 calc R . .
C76 C -0.5459(7) -0.2542(10) 0.5975(11) 0.183(12) Uiso 1 1 d DU . .
C77 C -0.5456(9) -0.2191(10) 0.6198(12) 0.205(14) Uiso 1 1 d DU . .
H77 H -0.5718 -0.2046 0.6272 0.246 Uiso 1 1 calc R . .
C78 C -0.5030(10) -0.2019(11) 0.6336(13) 0.230(16) Uiso 1 1 d DU . .
H78 H -0.5017 -0.1781 0.6532 0.275 Uiso 1 1 calc R . .
C79 C -0.5931(9) -0.2725(11) 0.5858(12) 0.254(17) Uiso 1 1 d DU . .
C80 C -0.5931(11) -0.3154(11) 0.5823(13) 0.249(18) Uiso 1 1 d DU . .
H80 H -0.5676 -0.3324 0.5863 0.299 Uiso 1 1 calc R . .
C81 C -0.6368(14) -0.3353(13) 0.5716(14) 0.31(2) Uiso 1 1 d DU . .
H81 H -0.6431 -0.3654 0.5687 0.374 Uiso 1 1 calc R . .
C82 C -0.6648(12) -0.3028(15) 0.5669(11) 0.30(2) Uiso 1 1 d DU . .
H82 H -0.6919 -0.3154 0.5591 0.360 Uiso 1 1 calc R . .
C83 C -0.6710(11) -0.2582(16) 0.5686(12) 0.30(2) Uiso 1 1 d DU . .
H83 H -0.6970 -0.2422 0.5635 0.361 Uiso 1 1 calc R . .
C84 C -0.6251(11) -0.2406(12) 0.5810(13) 0.28(2) Uiso 1 1 d DU . .
H84 H -0.6193 -0.2106 0.5849 0.341 Uiso 1 1 calc R . .
C85 C -0.4200(9) -0.1425(7) 0.6218(8) 0.120(8) Uiso 1 1 d DU . .
C86 C -0.4438(11) -0.1304(9) 0.5849(11) 0.203(14) Uiso 1 1 d DU . .
H86 H -0.4644 -0.1506 0.5738 0.244 Uiso 1 1 calc R . .
C87 C -0.4390(11) -0.0889(9) 0.5622(10) 0.195(14) Uiso 1 1 d DU . .
H87 H -0.4538 -0.0828 0.5358 0.234 Uiso 1 1 calc R . .
C88 C -0.4122(9) -0.0597(7) 0.5812(8) 0.126(9) Uiso 1 1 d DU . .
C89 C -0.3899(10) -0.0690(8) 0.6158(9) 0.172(12) Uiso 1 1 d DU . .
H89 H -0.3717 -0.0473 0.6283 0.206 Uiso 1 1 calc R . .
C90 C -0.3920(11) -0.1123(9) 0.6362(10) 0.181(13) Uiso 1 1 d DU . .
H90 H -0.3733 -0.1189 0.6599 0.217 Uiso 1 1 calc R . .
C91 C -0.4105(9) -0.0113(7) 0.5630(8) 0.148(10) Uiso 1 1 d DU . .
C92 C -0.4093(10) -0.0088(10) 0.5196(9) 0.192(14) Uiso 1 1 d DU . .
H92 H -0.4167 -0.0334 0.5024 0.231 Uiso 1 1 calc R . .
C93 C -0.3963(11) 0.0326(11) 0.4983(11) 0.200(14) Uiso 1 1 d DU . .
H93 H -0.3902 0.0368 0.4683 0.240 Uiso 1 1 calc R . .
C94 C -0.3947(10) 0.0626(11) 0.5293(12) 0.219(16) Uiso 1 1 d DU . .
H94 H -0.3900 0.0903 0.5163 0.263 Uiso 1 1 calc R . .
C95 C -0.3975(11) 0.0675(10) 0.5740(13) 0.258(19) Uiso 1 1 d DU . .
H95 H -0.3939 0.0937 0.5899 0.310 Uiso 1 1 calc R . .
C96 C -0.4077(10) 0.0220(9) 0.5934(9) 0.190(13) Uiso 1 1 d DU . .
H96 H -0.4118 0.0173 0.6236 0.228 Uiso 1 1 calc R . .
C1A C -0.2118(7) -0.2220(7) 0.5671(7) 0.093(7) Uiso 1 1 d . . .
H1AA H -0.2379 -0.2033 0.5666 0.112 Uiso 1 1 calc R . .
H1AB H -0.2009 -0.2238 0.5368 0.112 Uiso 1 1 calc R . .
C2A C -0.2271(6) -0.2700(6) 0.5811(6) 0.063(5) Uiso 1 1 d . . .
C3A C -0.2392(7) -0.2690(7) 0.6289(6) 0.083(6) Uiso 1 1 d . . .
H3AA H -0.2564 -0.2948 0.6360 0.124 Uiso 1 1 calc R . .
H3AB H -0.2562 -0.2428 0.6350 0.124 Uiso 1 1 calc R . .
H3AC H -0.2126 -0.2688 0.6465 0.124 Uiso 1 1 calc R . .
C4A C -0.2644(7) -0.2854(7) 0.5550(7) 0.089(7) Uiso 1 1 d . . .
H4AA H -0.2720 -0.3149 0.5653 0.107 Uiso 1 1 calc R . .
H4AB H -0.2543 -0.2883 0.5246 0.107 Uiso 1 1 calc R . .
C5A C -0.1890(7) -0.2983(6) 0.5730(7) 0.086(6) Uiso 1 1 d . . .
H5A1 H -0.1650 -0.2879 0.5918 0.103 Uiso 1 1 calc R . .
H5A2 H -0.1798 -0.2937 0.5425 0.103 Uiso 1 1 calc R . .
C6A C -0.1441(6) -0.1864(7) 0.7908(6) 0.077(6) Uiso 1 1 d . . .
H6AA H -0.1301 -0.2153 0.7907 0.093 Uiso 1 1 calc R . .
H6AB H -0.1278 -0.1679 0.8115 0.093 Uiso 1 1 calc R . .
C7A C -0.1917(6) -0.1917(6) 0.8083(6) 0.074(10) Uiso 1 3 d S . .
C8A C -0.2225(7) -0.2225(7) 0.7775(7) 0.102(13) Uiso 1 3 d S . .
H8A1 H -0.2088 -0.2510 0.7738 0.153 Uiso 0.33 1 calc PR . .
H8A2 H -0.2262 -0.2088 0.7490 0.153 Uiso 0.33 1 calc PR . .
H8A3 H -0.2510 -0.2262 0.7912 0.153 Uiso 0.33 1 calc PR . .
N1 N -0.2835(9) -0.1611(8) 0.6822(10) 0.135(8) Uiso 1 1 d D . .
O11 O -0.3188(9) -0.1463(9) 0.6978(9) 0.215(10) Uiso 1 1 d D . .
O12 O -0.2509(7) -0.1464(6) 0.6985(6) 0.134(6) Uiso 1 1 d . . .
O13 O -0.2853(8) -0.1750(9) 0.6501(10) 0.188(9) Uiso 1 1 d . . .
N2 N -0.1030(8) -0.1030(8) 0.8970(8) 0.128(13) Uiso 1 3 d SD . .
O21 O -0.0705(6) -0.1083(8) 0.8712(7) 0.178(8) Uiso 1 1 d D . .
N3 N -0.3425(6) -0.3425(6) 0.6575(6) 0.100(10) Uiso 1 3 d SD . .
O31 O -0.3120(5) -0.3493(5) 0.6305(5) 0.122(5) Uiso 1 1 d D . .
N4 N -0.0763(17) -0.4237(17) 0.4237(17) 0.43(4) Uiso 1 3 d SD . .
O41 O -0.0699(9) -0.3888(7) 0.4525(8) 0.203(10) Uiso 1 1 d D . .
O1W O -0.6592(12) -0.1592(12) 0.6592(12) 0.28(3) Uiso 1 3 d S . .
O2W O -0.7646(12) -0.2016(11) 0.6030(11) 0.267(15) Uiso 1 1 d . . .
O3W O -0.7348(13) -0.2809(12) 0.6514(12) 0.285(16) Uiso 1 1 d . . .
O4W O -0.221(4) 0.029(4) 0.621(4) 0.29(5) Uiso 0.33 1 d P A 2
C1S C -0.263(2) -0.0119(14) 0.6188(8) 0.11(2) Uiso 0.33 1 d PD B 1
H1SA H -0.2349 0.0037 0.6160 0.127 Uiso 0.33 1 calc PR B 1
Cl1 Cl -0.2575(10) -0.0620(9) 0.6309(9) 0.195(12) Uiso 0.33 1 d PD B 1
Cl2 Cl -0.2938(11) 0.0078(9) 0.6566(9) 0.200(13) Uiso 0.33 1 d PD B 1
Cl3 Cl -0.2914(7) -0.0107(7) 0.5750(7) 0.133(7) Uiso 0.33 1 d PD B 1

loop_
_atom_site_aniso_label
_atom_site_aniso_U_11
_atom_site_aniso_U_22
_atom_site_aniso_U_33
_atom_site_aniso_U_23
_atom_site_aniso_U_13
_atom_site_aniso_U_12
Ag1 0.0922(13) 0.1147(15) 0.0752(12) 0.0050(11) 0.0024(10) 0.0048(11)
Ag2 0.1125(16) 0.1366(18) 0.0817(14) 0.0087(12) 0.0050(11) 0.0143(13)
P1 0.073(4) 0.110(5) 0.076(4) 0.017(4) 0.016(3) 0.007(3)
P2 0.097(5) 0.077(4) 0.089(4) 0.010(3) -0.004(3) 0.007(3)
P3 0.110(5) 0.076(4) 0.081(4) 0.004(3) 0.005(4) -0.003(4)
P4 0.088(5) 0.146(6) 0.072(4) 0.027(4) -0.011(3) 0.008(4)

loop_
_atom_type_symbol
_atom_type_description
_atom_type_scat_dispersion_real
_atom_type_scat_dispersion_imag
_atom_type_scat_source
C C 0.0033 0.0016 'International Tables Vol C Tables 4.2.6.8 and 6.1.1.4'
H H 0.0000 0.0000 'International Tables Vol C Tables 4.2.6.8 and 6.1.1.4'
N N 0.0061 0.0033 'International Tables Vol C Tables 4.2.6.8 and 6.1.1.4'
O O 0.0106 0.0060 'International Tables Vol C Tables 4.2.6.8 and 6.1.1.4'
P P 0.1023 0.0942 'International Tables Vol C Tables 4.2.6.8 and 6.1.1.4'
Ag Ag -0.8971 1.1015 'International Tables Vol C Tables 4.2.6.8 and 6.1.1.4'
Cl Cl 0.1484 0.1585 'International Tables Vol C Tables 4.2.6.8 and 6.1.1.4'

loop_
_geom_angle_atom_site_label_1
_geom_angle_atom_site_label_2
_geom_angle_atom_site_label_3
_geom_angle
_geom_angle_site_symmetry_1
_geom_angle_site_symmetry_3
P2 Ag1 P1 135.6(2) . .
P2 Ag1 O12 119.7(5) . .
P1 Ag1 O12 97.9(5) . .
P3 Ag2 P4 140.0(2) . .
C13 P1 C1 104.2(10) . .
C13 P1 C6A 99.7(10) . .
C1 P1 C6A 104.5(9) . .
C13 P1 Ag1 110.9(8) . .
C1 P1 Ag1 110.9(7) . .
C6A P1 Ag1 124.5(7) . .
C37 P2 C25 107.2(10) . .
C37 P2 C1A 99.9(10) . .
C25 P2 C1A 108.8(10) . .
C37 P2 Ag1 107.0(8) . .
C25 P2 Ag1 112.8(7) . .
C1A P2 Ag1 119.7(8) . .
C49 P3 C4A 110.9(11) . .
C49 P3 C61 105.8(14) . .
C4A P3 C61 99.0(13) . .
C49 P3 Ag2 108.4(8) . .
C4A P3 Ag2 123.1(7) . .
C61 P3 Ag2 108.1(11) . .
C85 P4 C73 103.4(13) . .
C85 P4 C5A 104.1(12) . 5_456
C73 P4 C5A 108.0(12) . 5_456
C85 P4 Ag2 112.0(9) . .
C73 P4 Ag2 111.8(10) . .
C5A P4 Ag2 116.4(7) 5_456 .
C6 C1 C2 116.3(16) . .
C6 C1 P1 122.9(15) . .
C2 C1 P1 120.6(14) . .
C1 C2 C3 122.6(17) . .
C4 C3 C2 117.0(17) . .
C5 C4 C3 123.0(18) . .
C5 C4 C7 119.6(18) . .
C3 C4 C7 117.4(17) . .
C4 C5 C6 119.5(19) . .
C1 C6 C5 121.3(18) . .
C8 C7 C12 127(3) . .
C8 C7 C4 114(2) . .
C12 C7 C4 114(2) . .
C7 C8 C9 121(3) . .
C10 C9 C8 107(3) . .
C9 C10 C11 142(3) . .
C10 C11 C12 106(3) . .
C7 C12 C11 117(2) . .
C18 C13 C14 112.9(17) . .
C18 C13 P1 124.0(18) . .
C14 C13 P1 122.5(18) . .
C13 C14 C15 125(2) . .
C16 C15 C14 113(2) . .
C17 C16 C15 122(2) . .
C17 C16 C19 118(2) . .
C15 C16 C19 117.1(19) . .
C16 C17 C18 119(2) . .
C13 C18 C17 122.7(19) . .
C20 C19 C24 130(3) . .
C20 C19 C16 115(2) . .
C24 C19 C16 115(2) . .
C19 C20 C21 119(3) . .
C22 C21 C20 106(3) . .
C21 C22 C23 143(3) . .
C22 C23 C24 108(3) . .
C19 C24 C23 113(2) . .
C26 C25 C30 113.3(16) . .
C26 C25 P2 124.0(15) . .
C30 C25 P2 122.6(15) . .
C25 C26 C27 126.5(17) . .
C28 C27 C26 116.2(17) . .
C29 C28 C27 120.7(18) . .
C29 C28 C31 121.2(18) . .
C27 C28 C31 117.3(17) . .
C28 C29 C30 122(2) . .
C25 C30 C29 121.2(18) . .
C32 C31 C36 132(2) . .
C32 C31 C28 113(2) . .
C36 C31 C28 115(2) . .
C31 C32 C33 117(2) . .
C34 C33 C32 105(3) . .
C33 C34 C35 146(3) . .
C34 C35 C36 105(2) . .
C31 C36 C35 114(2) . .
C42 C37 C38 112.5(17) . .
C42 C37 P2 117.8(16) . .
C38 C37 P2 128.9(16) . .
C37 C38 C39 124.2(18) . .
C40 C39 C38 118.6(18) . .
C41 C40 C39 118.3(18) . .
C41 C40 C43 117.3(16) . .
C39 C40 C43 119.9(16) . .
C40 C41 C42 119.2(19) . .
C37 C42 C41 123.4(19) . .
C44 C43 C48 128(2) . .
C44 C43 C40 116.6(19) . .
C48 C43 C40 115.3(17) . .
C43 C44 C45 122(2) . .
C46 C45 C44 106(3) . .
C45 C46 C47 139(3) . .
C46 C47 C48 110(2) . .
C43 C48 C47 114(2) . .
C54 C49 C50 114.5(17) . .
C54 C49 P3 125.5(16) . .
C50 C49 P3 120.0(16) . .
C49 C50 C51 122.8(18) . .
C52 C51 C50 118.7(17) . .
C53 C52 C51 120.2(18) . .
C53 C52 C55 121.3(18) . .
C51 C52 C55 118.4(16) . .
C52 C53 C54 120.7(19) . .
C49 C54 C53 122.3(18) . .
C56 C55 C60 128(2) . .
C56 C55 C52 117(2) . .
C60 C55 C52 115(2) . .
C55 C56 C57 122(2) . .
C58 C57 C56 105(3) . .
C57 C58 C59 142(3) . .
C58 C59 C60 108(3) . .
C55 C60 C59 115(2) . .
C66 C61 C62 114(2) . .
C66 C61 P3 122(2) . .
C62 C61 P3 123(2) . .
C61 C62 C63 122(2) . .
C64 C63 C62 116(2) . .
C65 C64 C63 121(2) . .
C65 C64 C67 120(2) . .
C63 C64 C67 119(2) . .
C64 C65 C66 119(2) . .
C61 C66 C65 121(2) . .
C68 C67 C72 131(3) . .
C68 C67 C64 116(2) . .
C72 C67 C64 112(2) . .
C67 C68 C69 120(3) . .
C70 C69 C68 105(3) . .
C69 C70 C71 143(3) . .
C70 C71 C72 108(3) . .
C67 C72 C71 113(2) . .
C78 C73 C74 116.8(19) . .
C78 C73 P4 112(2) . .
C74 C73 P4 128(2) . .
C73 C74 C75 122.6(19) . .
C76 C75 C74 113.0(18) . .
C77 C76 C75 128(2) . .
C77 C76 C79 115.1(19) . .
C75 C76 C79 117.1(19) . .
C76 C77 C78 118(2) . .
C73 C78 C77 120(2) . .
C80 C79 C84 134(2) . .
C80 C79 C76 112(2) . .
C84 C79 C76 115(2) . .
C79 C80 C81 115(2) . .
C82 C81 C80 107(3) . .
C81 C82 C83 146(3) . .
C82 C83 C84 103(2) . .
C79 C84 C83 115(2) . .
C90 C85 C86 114.8(18) . .
C90 C85 P4 120.8(19) . .
C86 C85 P4 123.2(19) . .
C85 C86 C87 124(2) . .
C88 C87 C86 115.8(19) . .
C89 C88 C87 122.0(19) . .
C89 C88 C91 118.5(18) . .
C87 C88 C91 119.3(18) . .
C88 C89 C90 122(2) . .
C85 C90 C89 121.0(19) . .
C92 C91 C96 129(2) . .
C92 C91 C88 114(2) . .
C96 C91 C88 117(2) . .
C91 C92 C93 120(2) . .
C94 C93 C92 107(3) . .
C93 C94 C95 142(3) . .
C94 C95 C96 107(2) . .
C91 C96 C95 115(2) . .
C2A C1A P2 119.3(14) . .
C5A C2A C4A 109.6(17) . .
C5A C2A C3A 111.7(16) . .
C4A C2A C3A 110.1(17) . .
C5A C2A C1A 105.1(16) . .
C4A C2A C1A 112.0(16) . .
C3A C2A C1A 108.3(15) . .
C2A C4A P3 119.0(15) . .
C2A C5A P4 118.3(15) . 9_546
C7A C6A P1 116.0(12) . .
C6A C7A C6A 104.9(15) 9_546 .
C6A C7A C6A 105.0(15) 9_546 5_456
C6A C7A C6A 104.9(15) . 5_456
C6A C7A C8A 113.7(13) 9_546 .
C6A C7A C8A 113.6(13) . .
C6A C7A C8A 113.7(13) 5_456 .
O13 N1 O11 116(4) . .
O13 N1 O12 125(3) . .
O11 N1 O12 115(3) . .
N1 O12 Ag1 114.4(19) . .
O21 N2 O21 119.84(14) 9_546 .
O21 N2 O21 120.14(14) 9_546 5_456
O21 N2 O21 119.94(14) . 5_456
O31 N3 O31 119.7(3) 9_546 .
O31 N3 O31 119.9(3) 9_546 5_456
O31 N3 O31 119.8(3) . 5_456
O41 N4 O41 120.2(10) 12_455 6_445
O41 N4 O41 123.3(11) 12_455 .
O41 N4 O41 115.1(9) 6_445 .
Cl1 C1S Cl3 106(3) . .
Cl1 C1S Cl2 105(3) . .
Cl3 C1S Cl2 106(3) . .

loop_
_geom_bond_atom_site_label_1
_geom_bond_atom_site_label_2
_geom_bond_distance
_geom_bond_site_symmetry_2
Ag1 P2 2.389(6) .
Ag1 P1 2.393(7) .
Ag1 O12 2.467(19) .
Ag2 P3 2.403(6) .
Ag2 P4 2.423(7) .
P1 C13 1.76(2) .
P1 C1 1.782(18) .
P1 C6A 1.86(2) .
P2 C37 1.740(19) .
P2 C25 1.764(18) .
P2 C1A 1.81(2) .
P3 C49 1.78(2) .
P3 C4A 1.82(2) .
P3 C61 1.87(3) .
P4 C85 1.73(2) .
P4 C73 1.80(2) .
P4 C5A 1.89(2) 5_456
C1 C6 1.354(17) .
C1 C2 1.384(17) .
C2 C3 1.455(18) .
C3 C4 1.366(17) .
C4 C5 1.289(18) .
C4 C7 1.60(2) .
C5 C6 1.481(19) .
C7 C8 1.33(2) .
C7 C12 1.39(2) .
C8 C9 1.51(3) .
C9 C10 1.33(3) .
C10 C11 1.38(3) .
C11 C12 1.55(3) .
C13 C18 1.350(17) .
C13 C14 1.373(18) .
C14 C15 1.456(19) .
C15 C16 1.363(18) .
C16 C17 1.294(19) .
C16 C19 1.60(2) .
C17 C18 1.476(19) .
C19 C20 1.33(2) .
C19 C24 1.38(2) .
C20 C21 1.51(3) .
C21 C22 1.33(3) .
C22 C23 1.37(3) .
C23 C24 1.57(3) .
C25 C26 1.372(16) .
C25 C30 1.368(17) .
C26 C27 1.456(18) .
C27 C28 1.379(17) .
C28 C29 1.283(18) .
C28 C31 1.59(2) .
C29 C30 1.496(19) .
C31 C32 1.34(2) .
C31 C36 1.38(2) .
C32 C33 1.51(3) .
C33 C34 1.34(3) .
C34 C35 1.37(3) .
C35 C36 1.57(2) .
C37 C42 1.350(18) .
C37 C38 1.370(17) .
C38 C39 1.452(18) .
C39 C40 1.358(17) .
C40 C41 1.307(18) .
C40 C43 1.580(19) .
C41 C42 1.478(19) .
C43 C44 1.33(2) .
C43 C48 1.38(2) .
C44 C45 1.50(3) .
C45 C46 1.34(3) .
C46 C47 1.37(3) .
C47 C48 1.54(2) .
C49 C54 1.346(17) .
C49 C50 1.390(17) .
C50 C51 1.459(18) .
C51 C52 1.360(17) .
C52 C53 1.294(18) .
C52 C55 1.59(2) .
C53 C54 1.481(19) .
C55 C56 1.32(2) .
C55 C60 1.39(2) .
C56 C57 1.50(3) .
C57 C58 1.32(3) .
C58 C59 1.38(3) .
C59 C60 1.55(3) .
C61 C66 1.349(19) .
C61 C62 1.401(18) .
C62 C63 1.46(2) .
C63 C64 1.360(19) .
C64 C65 1.288(19) .
C64 C67 1.59(2) .
C65 C66 1.48(2) .
C67 C68 1.33(2) .
C67 C72 1.38(2) .
C68 C69 1.51(3) .
C69 C70 1.33(3) .
C70 C71 1.37(3) .
C71 C72 1.56(3) .
C73 C78 1.354(18) .
C73 C74 1.380(18) .
C74 C75 1.474(19) .
C75 C76 1.358(18) .
C76 C77 1.279(19) .
C76 C79 1.60(2) .
C77 C78 1.47(2) .
C79 C80 1.33(2) .
C79 C84 1.40(2) .
C80 C81 1.51(3) .
C81 C82 1.33(3) .
C82 C83 1.39(3) .
C83 C84 1.56(3) .
C85 C90 1.340(18) .
C85 C86 1.403(18) .
C86 C87 1.463(19) .
C87 C88 1.353(18) .
C88 C89 1.299(18) .
C88 C91 1.59(2) .
C89 C90 1.474(19) .
C91 C92 1.34(2) .
C91 C96 1.39(2) .
C92 C93 1.49(3) .
C93 C94 1.33(3) .
C94 C95 1.39(3) .
C95 C96 1.55(2) .
C1A C2A 1.61(3) .
C2A C5A 1.48(3) .
C2A C4A 1.48(3) .
C2A C3A 1.52(2) .
C5A P4 1.89(2) 9_546
C6A C7A 1.57(2) .
C7A C6A 1.57(2) 9_546
C7A C6A 1.57(2) 5_456
C7A C8A 1.64(5) .
N1 O13 1.08(3) .
N1 O11 1.272(17) .
N1 O12 1.21(3) .
N2 O21 1.288(16) 9_546
N2 O21 1.290(16) .
N2 O21 1.286(16) 5_456
N3 O31 1.269(14) 9_546
N3 O31 1.271(14) .
N3 O31 1.268(14) 5_456
N4 O41 1.343(17) 12_455
N4 O41 1.461(17) 6_445
N4 O41 1.420(17) .
C1S Cl1 1.60(4) .
C1S Cl3 1.60(4) .
C1S Cl2 1.61(4) .
